data_7037996
loop_
_publ_author_name
'Healy, Mary R.'
'Roebuck, James W.'
'Doidge, Euan D.'
'Emeleus, Lucy C.'
'Bailey, Philip J.'
'Campbell, John'
'Fischmann, Adam J.'
'Love, Jason B.'
'Morrison, Carole A.'
'Sassi, Thomas'
'White, David J.'
'Tasker, Peter A.'

_publ_section_title
;
 Contributions of inner and outer coordination sphere bonding in
 determining the strength of substituted phenolic pyrazoles as copper
 extractants.
;
_journal_issue 7
_journal_name_full 'Dalton transactions (Cambridge, England : 2003)'
_journal_page_first 3055
_journal_page_last 3062
_journal_paper_doi 10.1039/c5dt04055h
_journal_volume 45
_journal_year 2016
_chemical_formula_moiety 'C18 H12 Br2 Cu N4 O2'
_chemical_formula_sum 'C18 H12 Br2 Cu N4 O2'
_chemical_formula_weight 539.67
_space_group_IT_number 14
_symmetry_cell_setting monoclinic
_symmetry_space_group_name_Hall '-P 2ybc'
_symmetry_space_group_name_H-M 'P 1 21/c 1'
_atom_sites_solution_hydrogens difmap
_atom_sites_solution_primary other
_audit_update_record
;
2015-10-09 deposited with the CCDC.
2015-12-22 downloaded from the CCDC.
;
_cell_angle_alpha 90
_cell_angle_beta 90.7481(7)
_cell_angle_gamma 90
_cell_formula_units_Z 6
_cell_length_a 9.78868(7)
_cell_length_b 15.40415(13)
_cell_length_c 17.09116(14)
_cell_measurement_reflns_used 12116
_cell_measurement_temperature 120
_cell_measurement_theta_max 76
_cell_measurement_theta_min 4
_cell_volume 2576.89(4)
_computing_cell_refinement 'CrysAlis, (Oxford Diffraction, 2002)'
_computing_data_collection 'SuperNova, (Oxford Diffraction, 2010)'
_computing_data_reduction 'CrysAlis, (Oxford Diffraction, 2002)'
_computing_molecular_graphics 'CAMERON (Watkin et al., 1996)'
_computing_publication_material 'CRYSTALS (Betteridge et al., 2003)'
_computing_structure_refinement 'CRYSTALS (Betteridge et al., 2003)'
_computing_structure_solution 'Superflip (Palatinus & Chapuis, 2007)'
_diffrn_ambient_temperature 120
_diffrn_measured_fraction_theta_full 0.998
_diffrn_measured_fraction_theta_max 0.992
_diffrn_measurement_device Area
_diffrn_measurement_device_type 'Oxford Diffraction SuperNova'
_diffrn_measurement_method \w
_diffrn_radiation_monochromator graphite
_diffrn_radiation_type 'Cu K\a'
_diffrn_radiation_wavelength 1.54180
_diffrn_reflns_av_R_equivalents 0.029
_diffrn_reflns_limit_h_max 12
_diffrn_reflns_limit_h_min -12
_diffrn_reflns_limit_k_max 19
_diffrn_reflns_limit_k_min -18
_diffrn_reflns_limit_l_max 18
_diffrn_reflns_limit_l_min -21
_diffrn_reflns_number 21736
_diffrn_reflns_theta_full 74.680
_diffrn_reflns_theta_max 76.204
_diffrn_reflns_theta_min 3.863
_diffrn_standards_number 0
_exptl_absorpt_coefficient_mu 7.450
_exptl_absorpt_correction_T_max 0.69
_exptl_absorpt_correction_T_min 0.58
_exptl_absorpt_correction_type multi-scan
_exptl_absorpt_process_details 'CrysAlis, (Oxford Diffraction, 2002)'
_exptl_crystal_colour 'translucent dark yellow'
_exptl_crystal_density_diffrn 2.086
_exptl_crystal_density_method 'not measured'
_exptl_crystal_description block
_exptl_crystal_F_000 1578
_exptl_crystal_size_max 0.098
_exptl_crystal_size_mid 0.068
_exptl_crystal_size_min 0.049
_refine_diff_density_max 0.41
_refine_diff_density_min -0.58
_refine_ls_extinction_method None
_refine_ls_goodness_of_fit_ref 0.9917
_refine_ls_hydrogen_treatment mixed
_refine_ls_matrix_type full
_refine_ls_number_parameters 439
_refine_ls_number_reflns 5333
_refine_ls_number_restraints 0
_refine_ls_R_factor_all 0.0250
_refine_ls_R_factor_gt 0.0219
_refine_ls_shift/su_max 0.0012671
_refine_ls_shift/su_mean 0.0000364
_refine_ls_structure_factor_coef Fsqd
_refine_ls_weighting_details
;
 Method= Modified Sheldrick 
 w=1/[\s^2^(F^2^) + ( 0.03P)^2^ + 1.72P] 
 ,where P=(max(Fo^2^,0) + 2Fc^2^)/3 
;
_refine_ls_weighting_scheme calc
_refine_ls_wR_factor_all 0.0550
_refine_ls_wR_factor_gt 0.0529
_refine_ls_wR_factor_ref 0.0550
_reflns_limit_h_max 12
_reflns_limit_h_min -12
_reflns_limit_k_max 19
_reflns_limit_k_min 0
_reflns_limit_l_max 21
_reflns_limit_l_min 0
_reflns_number_gt 4908
_reflns_number_total 5351
_reflns_threshold_expression I>2.0\s(I)
_oxford_diffrn_Wilson_B_factor 0.00
_oxford_diffrn_Wilson_scale 0.00
_oxford_refine_ls_r_factor_ref 0.0250
_oxford_refine_ls_scale 1.475(4)
_oxford_reflns_number_all 5333
_oxford_reflns_threshold_expression_ref I>0.0\s(I)
_cod_data_source_file c5dt04055h2.cif
_cod_data_source_block 1
_cod_depositor_comments
;
The following automatic conversions were performed:

'_atom_sites_solution_primary' value 'Other' changed to 'other'
according to
/usr/data/users/saulius/crontab/automatic-downloads/rss-feeds/RSC/lib/dictionaries/cif_core.dic
dictionary named 'cif_core.dic' version 2.4.2 from 2011-04-26.

Automatic conversion script
Id: cif_fix_values 4268 2015-11-12 08:31:59Z antanas 

 Adding full bibliography for 7037996--7037997.cif.
;
_cod_original_sg_symbol_H-M 'P 21/c '
_cod_original_formula_sum 'C27 H18 Br3 Cu1.50 N6 O3'
_cod_database_code 7037996

loop_
_symmetry_equiv_pos_as_xyz
x,y,z
-x,-y,-z
x,-y+1/2,z+1/2
-x,y+1/2,-z+1/2

loop_
_atom_site_label
_atom_site_type_symbol
_atom_site_fract_x
_atom_site_fract_y
_atom_site_fract_z
_atom_site_U_iso_or_equiv
_atom_site_occupancy
_atom_site_adp_type
_atom_site_refinement_flags_posn
C13 C 1.3447(2) 0.42640(13) 0.36884(12) 0.0185 1.0000 Uani .
C12 C 0.5977(2) 0.70883(13) 0.44982(11) 0.0169 1.0000 Uani .
O13 O 1.35929(15) 0.48855(10) 0.42141(9) 0.0224 1.0000 Uani .
C23 C 1.2174(2) 0.41612(14) 0.33038(12) 0.0207 1.0000 Uani .
C33 C 1.1928(2) 0.35630(15) 0.27157(13) 0.0246 1.0000 Uani .
C43 C 1.2973(3) 0.30161(15) 0.24853(13) 0.0269 1.0000 Uani .
C53 C 1.4234(2) 0.30821(14) 0.28562(13) 0.0239 1.0000 Uani .
C63 C 1.4494(2) 0.36882(14) 0.34523(12) 0.0195 1.0000 Uani .
C73 C 1.5863(2) 0.37086(13) 0.38111(12) 0.0193 1.0000 Uani .
C83 C 1.7042(2) 0.32342(14) 0.36156(13) 0.0222 1.0000 Uani .
C93 C 1.8033(2) 0.34853(14) 0.41421(14) 0.0232 1.0000 Uani .
N103 N 1.74781(18) 0.40787(12) 0.46174(11) 0.0204 1.0000 Uani .
N113 N 1.61538(17) 0.42181(11) 0.44269(10) 0.0187 1.0000 Uani .
O12 O 0.57255(14) 0.64874(10) 0.39691(9) 0.0211 1.0000 Uani .
C72 C 0.3602(2) 0.77206(13) 0.44891(12) 0.0180 1.0000 Uani .
C82 C 0.2499(2) 0.82510(14) 0.47173(13) 0.0226 1.0000 Uani .
C92 C 0.1436(2) 0.80430(15) 0.42218(14) 0.0248 1.0000 Uani .
N102 N 0.18795(18) 0.74275(13) 0.37315(12) 0.0221 1.0000 Uani .
N112 N 0.31989(17) 0.72232(12) 0.38870(11) 0.0188 1.0000 Uani .
Cu2 Cu 1.5000 0.5000 0.5000 0.0180 1.0000 Uani S
C22 C 0.7312(2) 0.71552(14) 0.48150(12) 0.0195 1.0000 Uani .
C32 C 0.7680(2) 0.77231(15) 0.54020(13) 0.0227 1.0000 Uani .
C42 C 0.6704(2) 0.82820(15) 0.56976(13) 0.0252 1.0000 Uani .
C52 C 0.5390(2) 0.82632(14) 0.53916(12) 0.0219 1.0000 Uani .
C62 C 0.5007(2) 0.76861(13) 0.47951(12) 0.0175 1.0000 Uani .
Cu1 Cu 0.41793(3) 0.637082(19) 0.329264(17) 0.0156 1.0000 Uani .
Br2 Br 0.86542(2) 0.640022(16) 0.439904(14) 0.0249 1.0000 Uani .
Br3 Br 1.07273(2) 0.490677(15) 0.361219(14) 0.0241 1.0000 Uani .
Br1 Br -0.01727(2) 0.660657(16) 0.204931(13) 0.0242 1.0000 Uani .
O11 O 0.27089(14) 0.63742(10) 0.25535(9) 0.0193 1.0000 Uani .
C94 C 0.2450(2) 0.58213(13) 0.19889(12) 0.0178 1.0000 Uani .
C21 C 0.1118(2) 0.58035(14) 0.16532(12) 0.0205 1.0000 Uani .
C31 C 0.0724(2) 0.52343(15) 0.10648(13) 0.0247 1.0000 Uani .
C41 C 0.1685(3) 0.46658(16) 0.07704(13) 0.0266 1.0000 Uani .
C51 C 0.3004(2) 0.46654(14) 0.10691(13) 0.0226 1.0000 Uani .
C61 C 0.3409(2) 0.52277(14) 0.16728(12) 0.0191 1.0000 Uani .
C71 C 0.4814(2) 0.51806(13) 0.19806(12) 0.0182 1.0000 Uani .
C81 C 0.5938(2) 0.46985(15) 0.17046(13) 0.0234 1.0000 Uani .
C91 C 0.6998(2) 0.48715(15) 0.22104(14) 0.0243 1.0000 Uani .
N101 N 0.65397(18) 0.54267(12) 0.27507(11) 0.0202 1.0000 Uani .
N114 N 0.52082(17) 0.56206(11) 0.26207(10) 0.0180 1.0000 Uani .
H1 H 0.689(2) 0.5672(16) 0.3121(15) 0.011(6) 1.0000 Uiso .
H2 H 0.694(3) 0.8634(19) 0.6084(17) 0.025(7) 1.0000 Uiso .
H3 H 0.859(3) 0.7707(18) 0.5599(16) 0.026(7) 1.0000 Uiso .
H4 H 1.899(3) 0.3342(18) 0.4190(16) 0.024(7) 1.0000 Uiso .
H5 H 0.056(3) 0.827(2) 0.4186(17) 0.032(8) 1.0000 Uiso .
H6 H 0.599(3) 0.437(2) 0.1264(18) 0.030(7) 1.0000 Uiso .
H7 H 1.285(3) 0.258(2) 0.2053(18) 0.031(7) 1.0000 Uiso .
H8 H 1.106(3) 0.3555(18) 0.2454(17) 0.025(7) 1.0000 Uiso .
H9 H 0.478(2) 0.8644(17) 0.5597(15) 0.015(6) 1.0000 Uiso .
H11 H 0.358(3) 0.4312(19) 0.0881(17) 0.023(7) 1.0000 Uiso .
H12 H 0.250(3) 0.868(2) 0.5119(18) 0.033(8) 1.0000 Uiso .
H13 H 0.792(3) 0.472(2) 0.2241(18) 0.034(8) 1.0000 Uiso .
H14 H 0.146(3) 0.427(2) 0.0351(18) 0.035(8) 1.0000 Uiso .
H15 H 1.714(3) 0.283(2) 0.3251(18) 0.030(7) 1.0000 Uiso .
H16 H 1.492(3) 0.271(2) 0.2713(17) 0.031(8) 1.0000 Uiso .
H17 H -0.021(3) 0.524(2) 0.0887(18) 0.035(8) 1.0000 Uiso .
H18 H 0.152(3) 0.720(2) 0.3377(18) 0.028(8) 1.0000 Uiso .
H19 H 1.777(3) 0.436(2) 0.4974(19) 0.033(8) 1.0000 Uiso .

loop_
_atom_site_aniso_label
_atom_site_aniso_U_11
_atom_site_aniso_U_22
_atom_site_aniso_U_33
_atom_site_aniso_U_23
_atom_site_aniso_U_13
_atom_site_aniso_U_12
C13 0.0227(9) 0.0168(9) 0.0161(9) 0.0000(7) 0.0022(7) -0.0050(8)
C12 0.0207(9) 0.0153(9) 0.0146(9) 0.0009(7) 0.0001(7) -0.0028(7)
O13 0.0189(7) 0.0228(8) 0.0256(8) -0.0085(6) 0.0013(6) -0.0004(6)
C23 0.0221(9) 0.0191(10) 0.0210(10) 0.0023(8) 0.0016(8) -0.0017(8)
C33 0.0302(11) 0.0215(11) 0.0219(10) 0.0026(8) -0.0057(9) -0.0065(9)
C43 0.0396(12) 0.0208(11) 0.0202(10) -0.0035(8) -0.0033(9) -0.0057(9)
C53 0.0338(11) 0.0173(10) 0.0206(10) -0.0028(8) 0.0024(8) -0.0001(9)
C63 0.0240(10) 0.0169(9) 0.0178(9) 0.0003(7) 0.0015(8) -0.0031(8)
C73 0.0252(10) 0.0146(9) 0.0183(9) 0.0002(7) 0.0053(8) -0.0015(8)
C83 0.0275(10) 0.0170(10) 0.0222(10) -0.0017(8) 0.0058(8) 0.0022(8)
C93 0.0230(10) 0.0200(10) 0.0267(11) 0.0014(8) 0.0068(8) 0.0014(8)
N103 0.0193(8) 0.0199(9) 0.0221(9) -0.0018(7) 0.0022(7) -0.0009(7)
N113 0.0184(8) 0.0176(8) 0.0202(8) -0.0022(7) 0.0023(6) -0.0018(6)
O12 0.0177(7) 0.0200(7) 0.0256(8) -0.0077(6) -0.0027(6) 0.0010(5)
C72 0.0213(9) 0.0147(9) 0.0181(9) -0.0007(7) 0.0036(7) -0.0007(7)
C82 0.0243(10) 0.0177(10) 0.0260(11) -0.0025(8) 0.0064(8) 0.0016(8)
C92 0.0212(10) 0.0218(11) 0.0317(12) -0.0011(9) 0.0047(8) 0.0045(8)
N102 0.0165(8) 0.0238(9) 0.0260(9) -0.0044(8) -0.0013(7) 0.0035(7)
N112 0.0154(7) 0.0186(8) 0.0222(9) -0.0011(7) 0.0007(6) 0.0015(6)
Cu2 0.01691(19) 0.0181(2) 0.0192(2) -0.00577(16) 0.00211(15) -0.00096(16)
C22 0.0211(9) 0.0185(10) 0.0190(10) 0.0010(8) 0.0018(7) -0.0004(8)
C32 0.0246(10) 0.0255(11) 0.0179(10) 0.0007(8) -0.0029(8) -0.0052(8)
C42 0.0342(12) 0.0224(11) 0.0188(10) -0.0052(8) -0.0025(9) -0.0050(9)
C52 0.0278(10) 0.0193(10) 0.0186(10) -0.0038(8) 0.0037(8) -0.0013(8)
C62 0.0205(9) 0.0153(9) 0.0167(9) 0.0006(7) 0.0027(7) -0.0020(7)
Cu1 0.01511(14) 0.01551(14) 0.01611(14) -0.00297(10) 0.00018(11) 0.00064(10)
Br2 0.01712(10) 0.02889(12) 0.02876(12) -0.00478(9) -0.00188(8) 0.00174(8)
Br3 0.01967(10) 0.02637(12) 0.02620(12) 0.00161(8) 0.00047(8) -0.00052(8)
Br1 0.02012(10) 0.02838(12) 0.02396(11) 0.00072(8) -0.00541(8) 0.00394(8)
O11 0.0195(7) 0.0193(7) 0.0191(7) -0.0033(5) -0.0027(5) 0.0018(5)
C94 0.0216(9) 0.0162(9) 0.0155(9) 0.0025(7) -0.0002(7) -0.0017(7)
C21 0.0227(9) 0.0201(10) 0.0187(10) 0.0021(8) -0.0007(8) -0.0009(8)
C31 0.0283(11) 0.0268(11) 0.0189(10) 0.0020(8) -0.0047(8) -0.0060(9)
C41 0.0371(12) 0.0241(11) 0.0185(10) -0.0022(8) -0.0029(9) -0.0072(9)
C51 0.0319(11) 0.0170(10) 0.0191(10) -0.0013(8) 0.0026(8) 0.0001(9)
C61 0.0249(10) 0.0174(10) 0.0151(9) 0.0013(7) 0.0008(7) -0.0007(8)
C71 0.0228(9) 0.0151(9) 0.0170(9) 0.0014(7) 0.0041(7) -0.0008(7)
C81 0.0292(11) 0.0189(10) 0.0223(10) -0.0027(8) 0.0058(8) 0.0045(8)
C91 0.0259(11) 0.0221(11) 0.0250(11) 0.0011(8) 0.0060(8) 0.0057(8)
N101 0.0193(8) 0.0212(9) 0.0201(9) -0.0009(7) 0.0002(7) 0.0026(7)
N114 0.0174(8) 0.0180(8) 0.0186(8) 0.0008(6) 0.0018(6) 0.0015(6)

loop_
_atom_type_symbol
_atom_type_scat_dispersion_real
_atom_type_scat_dispersion_imag
_atom_type_scat_Cromer_Mann_a1
_atom_type_scat_Cromer_Mann_b1
_atom_type_scat_Cromer_Mann_a2
_atom_type_scat_Cromer_Mann_b2
_atom_type_scat_Cromer_Mann_a3
_atom_type_scat_Cromer_Mann_b3
_atom_type_scat_Cromer_Mann_a4
_atom_type_scat_Cromer_Mann_b4
_atom_type_scat_Cromer_Mann_c
_atom_type_scat_source
C 0.0181 0.0091 2.3100 20.8439 1.0200 10.2075 1.5886 0.5687 0.8650 51.6512 0.2156 'International Tables Vol C 4.2.6.8 and 6.1.1.4'
H 0.0000 0.0000 0.4930 10.5109 0.3229 26.1257 0.1402 3.1424 0.0408 57.7998 0.0030 'International Tables Vol C 4.2.6.8 and 6.1.1.4'
N 0.0311 0.0180 12.2126 0.0057 3.1322 9.8933 2.0125 28.9975 1.1663 0.5826 -11.5290 'International Tables Vol C 4.2.6.8 and 6.1.1.4'
O 0.0492 0.0322 3.0485 13.2771 2.2868 5.7011 1.5463 0.3239 0.8670 32.9089 0.2508 'International Tables Vol C 4.2.6.8 and 6.1.1.4'
Cu -1.9646 0.5888 13.3380 3.5828 7.1676 0.2470 5.6158 11.3966 1.6735 64.8126 1.1910 'International Tables Vol C 4.2.6.8 and 6.1.1.4'
Br -0.6763 1.2805 17.1789 2.1723 5.2358 16.5796 5.6377 0.2609 3.9851 41.4328 2.9557 'International Tables Vol C 4.2.6.8 and 6.1.1.4'

loop_
_geom_angle_atom_site_label_1
_geom_angle_site_symmetry_1
_geom_angle_atom_site_label_2
_geom_angle_atom_site_label_3
_geom_angle_site_symmetry_3
_geom_angle
_geom_angle_publ_flag
O13 . C13 C23 . 119.06(19) yes
O13 . C13 C63 . 125.14(19) yes
C23 . C13 C63 . 115.77(19) yes
O12 . C12 C22 . 118.62(18) yes
O12 . C12 C62 . 125.57(18) yes
C22 . C12 C62 . 115.82(18) yes
C13 . O13 Cu2 . 127.83(14) yes
C13 . C23 C33 . 123.9(2) yes
C13 . C23 Br3 . 117.35(16) yes
C33 . C23 Br3 . 118.70(16) yes
C23 . C33 C43 . 119.3(2) yes
C23 . C33 H8 . 119.7(17) no
C43 . C33 H8 . 121.0(17) no
C33 . C43 C53 . 118.8(2) yes
C33 . C43 H7 . 122.0(16) no
C53 . C43 H7 . 119.2(16) no
C43 . C53 C63 . 122.3(2) yes
C43 . C53 H16 . 119.0(19) no
C63 . C53 H16 . 118.8(19) no
C13 . C63 C53 . 119.9(2) yes
C13 . C63 C73 . 121.82(19) yes
C53 . C63 C73 . 118.3(2) yes
C63 . C73 C83 . 129.5(2) yes
C63 . C73 N113 . 121.63(19) yes
C83 . C73 N113 . 108.86(19) yes
C73 . C83 C93 . 105.8(2) yes
C73 . C83 H15 . 128.6(18) no
C93 . C83 H15 . 125.5(18) no
C83 . C93 N103 . 107.55(19) yes
C83 . C93 H4 . 132.1(17) no
N103 . C93 H4 . 120.2(17) no
C93 . N103 N113 . 110.92(18) yes
C93 . N103 H19 . 133(2) no
N113 . N103 H19 . 116(2) no
N103 . N113 C73 . 106.85(17) yes
N103 . N113 Cu2 . 122.97(14) yes
C73 . N113 Cu2 . 130.17(15) yes
C12 . O12 Cu1 . 128.68(13) yes
C82 . C72 N112 . 108.97(18) yes
C82 . C72 C62 . 129.71(19) yes
N112 . C72 C62 . 121.28(18) yes
C72 . C82 C92 . 105.71(19) yes
C72 . C82 H12 . 127.2(18) no
C92 . C82 H12 . 127.1(18) no
C82 . C92 N102 . 107.57(19) yes
C82 . C92 H5 . 130.5(19) no
N102 . C92 H5 . 122.0(19) no
C92 . N102 N112 . 110.96(18) yes
C92 . N102 H18 . 131(2) no
N112 . N102 H18 . 118(2) no
N102 . N112 C72 . 106.79(17) yes
N102 . N112 Cu1 . 122.46(14) yes
C72 . N112 Cu1 . 130.75(14) yes
N113 2_866 Cu2 N113 . 179.994 yes
N113 2_866 Cu2 O13 2_866 90.39(7) yes
N113 . Cu2 O13 2_866 89.61(7) yes
N113 2_866 Cu2 O13 . 89.61(7) yes
N113 . Cu2 O13 . 90.39(7) yes
O13 2_866 Cu2 O13 . 179.994 yes
C12 . C22 C32 . 123.9(2) yes
C12 . C22 Br2 . 116.94(15) yes
C32 . C22 Br2 . 119.14(16) yes
C22 . C32 C42 . 119.1(2) yes
C22 . C32 H3 . 118.5(17) no
C42 . C32 H3 . 122.3(17) no
C32 . C42 C52 . 119.4(2) yes
C32 . C42 H2 . 118.6(18) no
C52 . C42 H2 . 121.9(18) no
C42 . C52 C62 . 121.9(2) yes
C42 . C52 H9 . 116.8(16) no
C62 . C52 H9 . 121.4(16) no
C72 . C62 C12 . 121.62(18) yes
C72 . C62 C52 . 118.56(19) yes
C12 . C62 C52 . 119.82(19) yes
N112 . Cu1 O12 . 90.75(7) yes
N112 . Cu1 O11 . 88.31(7) yes
O12 . Cu1 O11 . 173.17(7) yes
N112 . Cu1 N114 . 173.70(8) yes
O12 . Cu1 N114 . 90.05(7) yes
O11 . Cu1 N114 . 90.15(7) yes
Cu1 . O11 C94 . 128.68(13) yes
O11 . C94 C21 . 118.60(19) yes
O11 . C94 C61 . 125.19(18) yes
C21 . C94 C61 . 116.21(19) yes
Br1 . C21 C94 . 117.11(16) yes
Br1 . C21 C31 . 119.39(16) yes
C94 . C21 C31 . 123.5(2) yes
C21 . C31 C41 . 118.7(2) yes
C21 . C31 H17 . 118.9(19) no
C41 . C31 H17 . 122.3(19) no
C31 . C41 C51 . 120.1(2) yes
C31 . C41 H14 . 121.4(18) no
C51 . C41 H14 . 118.5(18) no
C41 . C51 C61 . 121.7(2) yes
C41 . C51 H11 . 119.0(18) no
C61 . C51 H11 . 119.3(19) no
C94 . C61 C51 . 119.76(19) yes
C94 . C61 C71 . 121.03(19) yes
C51 . C61 C71 . 119.20(19) yes
C61 . C71 C81 . 129.5(2) yes
C61 . C71 N114 . 121.76(18) yes
C81 . C71 N114 . 108.73(18) yes
C71 . C81 C91 . 105.92(19) yes
C71 . C81 H6 . 128.4(18) no
C91 . C81 H6 . 125.5(18) no
C81 . C91 N101 . 107.54(19) yes
C81 . C91 H13 . 135.2(19) no
N101 . C91 H13 . 117.1(19) no
C91 . N101 N114 . 111.00(18) yes
C91 . N101 H1 . 133.7(17) no
N114 . N101 H1 . 115.3(17) no
N101 . N114 C71 . 106.81(17) yes
N101 . N114 Cu1 . 123.06(14) yes
C71 . N114 Cu1 . 130.10(14) yes

loop_
_geom_bond_atom_site_label_1
_geom_bond_atom_site_label_2
_geom_bond_distance
_geom_bond_publ_flag
C13 O13 1.319(3) yes
C13 C23 1.410(3) yes
C13 C63 1.418(3) yes
C12 O12 1.315(2) yes
C12 C22 1.412(3) yes
C12 C62 1.421(3) yes
O13 Cu2 1.9194(15) yes
C23 C33 1.383(3) yes
C23 Br3 1.903(2) yes
C33 C43 1.386(3) yes
C33 H8 0.95(3) no
C43 C53 1.384(3) yes
C43 H7 1.00(3) no
C53 C63 1.403(3) yes
C53 H16 0.92(3) no
C63 C73 1.466(3) yes
C73 C83 1.410(3) yes
C73 N113 1.340(3) yes
C83 C93 1.370(3) yes
C83 H15 0.88(3) no
C93 N103 1.342(3) yes
C93 H4 0.97(3) no
N103 N113 1.350(2) yes
N103 H19 0.80(3) no
N113 Cu2 1.9273(17) yes
O12 Cu1 1.9011(15) yes
C72 C82 1.413(3) yes
C72 N112 1.338(3) yes
C72 C62 1.466(3) yes
C82 C92 1.371(3) yes
C82 H12 0.95(3) no
C92 N102 1.341(3) yes
C92 H5 0.93(3) no
N102 N112 1.352(2) yes
N102 H18 0.78(3) no
N112 Cu1 1.9242(17) yes
C22 C32 1.375(3) yes
C22 Br2 1.899(2) yes
C32 C42 1.386(3) yes
C32 H3 0.95(3) no
C42 C52 1.383(3) yes
C42 H2 0.88(3) no
C52 C62 1.400(3) yes
C52 H9 0.91(3) no
Cu1 O11 1.9026(14) yes
Cu1 N114 1.9233(17) yes
Br1 C21 1.899(2) yes
O11 C94 1.309(3) yes
C94 C21 1.418(3) yes
C94 C61 1.422(3) yes
C21 C31 1.385(3) yes
C31 C41 1.384(4) yes
C31 H17 0.96(3) no
C41 C51 1.383(3) yes
C41 H14 0.96(3) no
C51 C61 1.400(3) yes
C51 H11 0.85(3) no
C61 C71 1.468(3) yes
C71 C81 1.413(3) yes
C71 N114 1.340(3) yes
C81 C91 1.368(3) yes
C81 H6 0.91(3) no
C91 N101 1.340(3) yes
C91 H13 0.93(3) no
N101 N114 1.353(2) yes
N101 H1 0.81(3) no

loop_
_geom_hbond_atom_site_label_D
_geom_hbond_atom_site_label_H
_geom_hbond_atom_site_label_A
_geom_hbond_site_symmetry_A
_geom_hbond_angle_DHA
_geom_hbond_distance_DH
_geom_hbond_distance_HA
_geom_hbond_distance_DA
_geom_hbond_publ_flag
N101 H1 O12 . 123(2) 0.812 2.243 2.772(3) yes
N102 H18 O11 . 121(3) 0.781 2.237 2.718(3) yes
N103 H19 O13 2_866 123(3) 0.796 2.260 2.773(3) yes
